data_7154426
loop_
_publ_author_name
'de la Fuente, Alex'
'Mena-Barrag\'an, Teresa'
'Farrar-Tobar, Ronald A'
'Verdaguer, Xavier'
'Garc\'ia Fern\'andez, Jos\'e M'
'Ortiz Mellet, Carmen'
'Riera, Antoni'

_publ_section_title
;
 Stereoselective synthesis of 2-acetamido-1,2-dideoxynojirimycin (DNJNAc)
 and ureido-DNJNAc derivatives as new hexosaminidase inhibitors.
;
_journal_issue 23
_journal_name_full 'Organic &amp; biomolecular chemistry'
_journal_page_first 6500
_journal_page_last 6510
_journal_paper_doi 10.1039/c5ob00507h
_journal_volume 13
_journal_year 2015
_chemical_absolute_configuration ad
_chemical_formula_sum 'C14 H16 N4 O4'
_chemical_formula_weight 304.31
_chemical_name_systematic
;
 ?
;
_space_group_IT_number 19
_space_group_name_Hall 'P 2ac 2ab'
_symmetry_cell_setting orthorhombic
_symmetry_space_group_name_Hall 'P 2ac 2ab'
_symmetry_space_group_name_H-M 'P 21 21 21'
_atom_sites_solution_hydrogens mixed
_audit_creation_method SHELXL-2014
_audit_update_record
;
2015-03-12 deposited with the CCDC.
2015-04-28 downloaded from the CCDC.
;
_cell_angle_alpha 90
_cell_angle_beta 90
_cell_angle_gamma 90
_cell_formula_units_Z 4
_cell_length_a 9.6858(9)
_cell_length_b 9.9838(6)
_cell_length_c 15.1087(10)
_cell_measurement_reflns_used 1547
_cell_measurement_temperature 100(2)
_cell_measurement_theta_max 30.88
_cell_measurement_theta_min 2.45
_cell_volume 1461.03(19)
_computing_cell_refinement 'Bruker APEX2 v2011.4-0'
_computing_data_collection 'Bruker APEX2 v2011.4-0'
_computing_data_reduction 'Bruker SAINT V7.60A'
_computing_molecular_graphics 'Bruker SHELXTL'
_computing_publication_material 'Bruker SHELXTL'
_computing_structure_refinement 'SHELXL-2014 (Sheldrick, 2014)'
_computing_structure_solution Sir2011
_diffrn_ambient_temperature 100(2)
_diffrn_detector_area_resol_mean 512
_diffrn_detector_type '4K CCD area detector APEX II'
_diffrn_measured_fraction_theta_full 0.997
_diffrn_measured_fraction_theta_max 0.959
_diffrn_measurement_device_type 'APEX DUO Kappa 4-axis goniometer'
_diffrn_measurement_method
;
 Fullsphere data collection, phi and omega scans
;
_diffrn_measurement_specimen_support 'magnetic support with MicroMount'
_diffrn_radiation_monochromator 'Quazar MX Multilayer Optics'
_diffrn_radiation_type MoK\a
_diffrn_radiation_wavelength 0.71073
_diffrn_reflns_av_R_equivalents 0.0630
_diffrn_reflns_av_unetI/netI 0.0743
_diffrn_reflns_Laue_measured_fraction_full 0.997
_diffrn_reflns_Laue_measured_fraction_max 0.959
_diffrn_reflns_limit_h_max 13
_diffrn_reflns_limit_h_min -6
_diffrn_reflns_limit_k_max 7
_diffrn_reflns_limit_k_min -14
_diffrn_reflns_limit_l_max 19
_diffrn_reflns_limit_l_min -22
_diffrn_reflns_number 9047
_diffrn_reflns_point_group_measured_fraction_full 0.995
_diffrn_reflns_point_group_measured_fraction_max 0.932
_diffrn_reflns_theta_full 25.242
_diffrn_reflns_theta_max 31.581
_diffrn_reflns_theta_min 2.445
_diffrn_source 'Microfocus source E025 IuS'
_diffrn_source_current 0.6
_diffrn_source_power 50
_diffrn_source_size '0.2 mm x 0.2 mm fine focus'
_diffrn_source_type 'Bruker APEX DUO'
_exptl_absorpt_coefficient_mu 0.104
_exptl_absorpt_correction_T_max 0.998
_exptl_absorpt_correction_T_min 0.603
_exptl_absorpt_correction_type empirical
_exptl_absorpt_process_details
; 
 SADABS Version 2008/1 Bruker-Nonius
 Blessing, Acta Cryst. (1995) A51 33-38
;
_exptl_crystal_colour yellow
_exptl_crystal_density_diffrn 1.383
_exptl_crystal_description block
_exptl_crystal_F_000 640
_exptl_crystal_size_max 0.03
_exptl_crystal_size_mid 0.02
_exptl_crystal_size_min 0.02
_refine_diff_density_max 0.423
_refine_diff_density_min -0.354
_refine_diff_density_rms 0.073
_refine_ls_abs_structure_details
;
 Flack x determined using 1604 quotients [(I+)-(I-)]/[(I+)+(I-)]
 (Parsons, Flack and Wagner, Acta Cryst. B69 (2013) 249-259).
;
_refine_ls_abs_structure_Flack 0.6(8)
_refine_ls_extinction_method none
_refine_ls_goodness_of_fit_ref 1.143
_refine_ls_hydrogen_treatment constr
_refine_ls_matrix_type full
_refine_ls_number_parameters 199
_refine_ls_number_reflns 4568
_refine_ls_number_restraints 0
_refine_ls_restrained_S_all 1.143
_refine_ls_R_factor_all 0.0617
_refine_ls_R_factor_gt 0.0576
_refine_ls_shift/su_max 0.000
_refine_ls_shift/su_mean 0.000
_refine_ls_structure_factor_coef Fsqd
_refine_ls_weighting_details 'w=1/[\s^2^(Fo^2^)+(0.0835P)^2^+0.0375P] where P=(Fo^2^+2Fc^2^)/3'
_refine_ls_weighting_scheme calc
_refine_ls_wR_factor_gt 0.1555
_refine_ls_wR_factor_ref 0.1614
_reflns_Friedel_coverage 0.718
_reflns_Friedel_fraction_full 0.992
_reflns_Friedel_fraction_max 0.898
_reflns_number_gt 4142
_reflns_number_total 4568
_reflns_threshold_expression 'I > 2\s(I)'
_cod_data_source_file c5ob00507h2.cif
_cod_data_source_block mo_AFC561_0m
_cod_depositor_comments
;
The following automatic conversions were performed:

'_symmetry_cell_setting' value 'Orthorhombic' changed to
'orthorhombic' according to
/usr/data/users/saulius/crontab/automatic-downloads/rss-feeds/RSC/lib/dictionaries/cif_core.dic
dictionary named 'cif_core.dic' version 2.4.2 from 2011-04-26.

Automatic conversion script
Id: cif_fix_values 3271 2015-04-21 07:52:19Z andrius 

 Adding full bibliography for 7154425--7154426.cif.
;
_cod_original_sg_symbol_H-M P2(1)2(1)2(1)
_cod_database_code 7154426
_shelx_space_group_comment
;
The symmetry employed for this shelxl refinement is uniquely defined
by the following loop, which should always be used as a source of
symmetry information in preference to the above space-group names.
They are only intended as comments.
;
_shelx_estimated_absorpt_t_min 0.997
_shelx_estimated_absorpt_t_max 0.998
_shelxl_version_number 2014-3

loop_
_space_group_symop_operation_xyz
'x, y, z'
'-x+1/2, -y, z+1/2'
'-x, y+1/2, -z+1/2'
'x+1/2, -y+1/2, -z'

loop_
_atom_site_label
_atom_site_type_symbol
_atom_site_fract_x
_atom_site_fract_y
_atom_site_fract_z
_atom_site_U_iso_or_equiv
_atom_site_adp_type
_atom_site_occupancy
_atom_site_site_symmetry_order
_atom_site_calc_flag
_atom_site_refinement_flags_posn
_atom_site_refinement_flags_adp
C1 C 0.9114(3) 1.0986(2) 0.11576(15) 0.0216(4) Uani 1 1 d . .
C2 C 0.7035(3) 0.9969(2) 0.08700(17) 0.0232(5) Uani 1 1 d . .
H2A H 0.6591 1.0184 0.0297 0.028 Uiso 1 1 calc R U
H2B H 0.6322 0.9633 0.1284 0.028 Uiso 1 1 calc R U
C3 C 0.8186(2) 0.8928(2) 0.07451(14) 0.0176(4) Uani 1 1 d . .
H3 H 0.8128 0.8516 0.0143 0.021 Uiso 1 1 calc R U
C4 C 0.8219(2) 0.78372(18) 0.14594(14) 0.0161(4) Uani 1 1 d . .
H4 H 0.8043 0.8255 0.2050 0.019 Uiso 1 1 calc R U
C5 C 0.9626(2) 0.7129(2) 0.14760(15) 0.0190(4) Uani 1 1 d . .
H5 H 0.9643 0.6447 0.1961 0.023 Uiso 1 1 calc R U
C6 C 1.0804(2) 0.8153(2) 0.16146(17) 0.0226(4) Uani 1 1 d . .
H6 H 1.1712 0.7676 0.1615 0.027 Uiso 1 1 calc R U
C7 C 1.0790(3) 0.9193(2) 0.08727(18) 0.0235(4) Uani 1 1 d . .
H7A H 1.1477 0.9903 0.0997 0.028 Uiso 1 1 calc R U
H7B H 1.1035 0.8763 0.0304 0.028 Uiso 1 1 calc R U
C8 C 0.6680(3) 0.6153(2) 0.20040(15) 0.0236(5) Uani 1 1 d . .
H81 H 0.6379 0.6745 0.2493 0.028 Uiso 1 1 calc R U
H82 H 0.7458 0.5597 0.2218 0.028 Uiso 1 1 calc R U
C9 C 0.5503(3) 0.5271(2) 0.17144(15) 0.0203(4) Uani 1 1 d . .
C10 C 0.4130(3) 0.5679(2) 0.18180(17) 0.0248(5) Uani 1 1 d . .
H10 H 0.3934 0.6524 0.2079 0.030 Uiso 1 1 calc R U
C11 C 0.3048(3) 0.4862(2) 0.15422(19) 0.0286(5) Uani 1 1 d . .
H11 H 0.2121 0.5148 0.1619 0.034 Uiso 1 1 calc R U
C12 C 0.3324(3) 0.3628(2) 0.11538(17) 0.0285(5) Uani 1 1 d . .
H12 H 0.2589 0.3070 0.0962 0.034 Uiso 1 1 calc R U
C13 C 0.4686(3) 0.3219(2) 0.10496(18) 0.0306(6) Uani 1 1 d . .
H13 H 0.4878 0.2381 0.0779 0.037 Uiso 1 1 calc R U
C14 C 0.5772(3) 0.4023(2) 0.13375(18) 0.0256(5) Uani 1 1 d . .
H14 H 0.6697 0.3721 0.1277 0.031 Uiso 1 1 calc R U
N1 N 0.9415(2) 0.97754(17) 0.08149(13) 0.0189(4) Uani 1 1 d . .
N2 N 0.9924(2) 0.64676(19) 0.06065(15) 0.0261(4) Uani 1 1 d . .
N3 N 0.9236(2) 0.54636(19) 0.04299(15) 0.0261(4) Uani 1 1 d . .
N4 N 0.8718(3) 0.4522(2) 0.0169(2) 0.0397(6) Uani 1 1 d . .
O1 O 0.9928(2) 1.18644(16) 0.13734(12) 0.0278(4) Uani 1 1 d . .
O2 O 0.7726(2) 1.11432(15) 0.12339(13) 0.0268(4) Uani 1 1 d . .
O3 O 1.0628(2) 0.88378(15) 0.24352(12) 0.0264(4) Uani 1 1 d . .
H3A H 1.0554 0.8225 0.2828 0.040 Uiso 1 1 d R U
O4 O 0.71125(18) 0.69488(14) 0.12515(10) 0.0179(3) Uani 1 1 d . .

loop_
_atom_site_aniso_label
_atom_site_aniso_U_11
_atom_site_aniso_U_22
_atom_site_aniso_U_33
_atom_site_aniso_U_23
_atom_site_aniso_U_13
_atom_site_aniso_U_12
C1 0.0316(11) 0.0152(8) 0.0179(9) 0.0014(7) -0.0010(9) -0.0005(8)
C2 0.0272(11) 0.0139(8) 0.0285(12) 0.0006(8) -0.0035(10) 0.0027(8)
C3 0.0222(10) 0.0135(8) 0.0170(9) -0.0003(7) -0.0024(8) -0.0005(8)
C4 0.0219(9) 0.0108(7) 0.0157(9) -0.0019(7) -0.0004(8) -0.0011(7)
C5 0.0227(9) 0.0137(8) 0.0207(10) -0.0021(7) -0.0017(8) 0.0011(7)
C6 0.0227(9) 0.0147(8) 0.0304(12) -0.0004(8) -0.0031(9) -0.0004(8)
C7 0.0237(10) 0.0174(9) 0.0294(11) 0.0002(8) 0.0043(10) -0.0007(8)
C8 0.0303(11) 0.0227(10) 0.0177(10) 0.0012(8) 0.0005(9) -0.0077(9)
C9 0.0281(10) 0.0155(8) 0.0172(9) 0.0018(7) 0.0024(8) -0.0024(8)
C10 0.0312(11) 0.0176(9) 0.0256(11) 0.0018(8) 0.0036(9) 0.0035(9)
C11 0.0265(11) 0.0253(10) 0.0339(13) 0.0101(9) -0.0022(10) -0.0010(9)
C12 0.0392(14) 0.0209(10) 0.0255(12) 0.0085(8) -0.0073(10) -0.0110(10)
C13 0.0475(16) 0.0152(9) 0.0293(13) -0.0023(9) 0.0032(11) -0.0054(10)
C14 0.0302(11) 0.0173(9) 0.0294(12) -0.0016(8) 0.0048(10) 0.0003(9)
N1 0.0228(9) 0.0134(7) 0.0205(8) 0.0008(6) -0.0007(7) -0.0014(7)
N2 0.0304(10) 0.0177(8) 0.0303(11) -0.0073(7) 0.0066(9) 0.0007(8)
N3 0.0255(9) 0.0225(9) 0.0302(11) -0.0084(8) 0.0026(8) 0.0062(8)
N4 0.0364(13) 0.0289(11) 0.0538(17) -0.0211(11) 0.0058(12) -0.0023(10)
O1 0.0389(10) 0.0168(7) 0.0276(9) -0.0029(6) -0.0025(8) -0.0059(7)
O2 0.0315(9) 0.0149(7) 0.0339(10) -0.0047(7) 0.0002(8) 0.0023(7)
O3 0.0398(10) 0.0152(6) 0.0241(8) 0.0014(6) -0.0093(8) -0.0051(7)
O4 0.0231(7) 0.0150(6) 0.0157(7) -0.0002(5) -0.0012(6) -0.0032(6)

loop_
_atom_type_symbol
_atom_type_description
_atom_type_scat_dispersion_real
_atom_type_scat_dispersion_imag
_atom_type_scat_source
C C 0.0033 0.0016 'International Tables Vol C Tables 4.2.6.8 and 6.1.1.4'
H H 0.0000 0.0000 'International Tables Vol C Tables 4.2.6.8 and 6.1.1.4'
N N 0.0061 0.0033 'International Tables Vol C Tables 4.2.6.8 and 6.1.1.4'
O O 0.0106 0.0060 'International Tables Vol C Tables 4.2.6.8 and 6.1.1.4'

loop_
_geom_angle_atom_site_label_1
_geom_angle_atom_site_label_2
_geom_angle_atom_site_label_3
_geom_angle
O1 C1 N1 127.4(2)
O1 C1 O2 122.1(2)
N1 C1 O2 110.5(2)
O2 C2 C3 104.89(18)
N1 C3 C4 110.07(16)
N1 C3 C2 100.96(16)
C4 C3 C2 114.13(18)
O4 C4 C3 105.73(16)
O4 C4 C5 112.58(15)
C3 C4 C5 110.90(17)
N2 C5 C4 111.05(18)
N2 C5 C6 105.56(19)
C4 C5 C6 110.62(16)
O3 C6 C7 108.14(17)
O3 C6 C5 110.26(19)
C7 C6 C5 110.08(19)
N1 C7 C6 108.87(19)
O4 C8 C9 108.15(18)
C14 C9 C10 118.9(2)
C14 C9 C8 120.0(2)
C10 C9 C8 121.1(2)
C11 C10 C9 120.7(2)
C12 C11 C10 120.1(2)
C13 C12 C11 119.4(2)
C12 C13 C14 120.8(2)
C13 C14 C9 120.1(3)
C1 N1 C7 122.2(2)
C1 N1 C3 111.78(19)
C7 N1 C3 121.13(16)
N3 N2 C5 116.4(2)
N4 N3 N2 170.6(3)
C1 O2 C2 109.24(17)
C4 O4 C8 112.66(16)

loop_
_geom_bond_atom_site_label_1
_geom_bond_atom_site_label_2
_geom_bond_distance
C1 O1 1.224(3)
C1 N1 1.346(3)
C1 O2 1.359(3)
C2 O2 1.457(3)
C2 C3 1.537(3)
C3 N1 1.464(3)
C3 C4 1.534(3)
C4 O4 1.426(2)
C4 C5 1.536(3)
C5 N2 1.498(3)
C5 C6 1.547(3)
C6 O3 1.426(3)
C6 C7 1.528(3)
C7 N1 1.456(3)
C8 O4 1.449(3)
C8 C9 1.506(3)
C9 C14 1.395(3)
C9 C10 1.400(3)
C10 C11 1.391(4)
C11 C12 1.391(4)
C12 C13 1.389(4)
C13 C14 1.393(4)
N2 N3 1.233(3)
N3 N4 1.137(3)

loop_
_geom_torsion_atom_site_label_1
_geom_torsion_atom_site_label_2
_geom_torsion_atom_site_label_3
_geom_torsion_atom_site_label_4
_geom_torsion
O2 C2 C3 N1 -15.5(2)
O2 C2 C3 C4 102.5(2)
N1 C3 C4 O4 -171.07(16)
C2 C3 C4 O4 76.3(2)
N1 C3 C4 C5 -48.8(2)
C2 C3 C4 C5 -161.42(18)
O4 C4 C5 N2 57.7(2)
C3 C4 C5 N2 -60.6(2)
O4 C4 C5 C6 174.56(18)
C3 C4 C5 C6 56.3(2)
N2 C5 C6 O3 -179.47(17)
C4 C5 C6 O3 60.3(2)
N2 C5 C6 C7 61.3(2)
C4 C5 C6 C7 -58.9(2)
O3 C6 C7 N1 -67.1(2)
C5 C6 C7 N1 53.4(2)
O4 C8 C9 C14 87.2(3)
O4 C8 C9 C10 -92.9(3)
C14 C9 C10 C11 -0.6(3)
C8 C9 C10 C11 179.5(2)
C9 C10 C11 C12 -0.4(4)
C10 C11 C12 C13 0.4(4)
C11 C12 C13 C14 0.7(4)
C12 C13 C14 C9 -1.7(4)
C10 C9 C14 C13 1.7(4)
C8 C9 C14 C13 -178.5(2)
O1 C1 N1 C7 17.2(4)
O2 C1 N1 C7 -163.5(2)
O1 C1 N1 C3 172.7(2)
O2 C1 N1 C3 -8.0(3)
C6 C7 N1 C1 101.3(2)
C6 C7 N1 C3 -51.9(3)
C4 C3 N1 C1 -106.2(2)
C2 C3 N1 C1 14.7(2)
C4 C3 N1 C7 49.5(3)
C2 C3 N1 C7 170.5(2)
C4 C5 N2 N3 -71.3(3)
C6 C5 N2 N3 168.8(2)
O1 C1 O2 C2 176.2(2)
N1 C1 O2 C2 -3.2(3)
C3 C2 O2 C1 12.2(3)
C3 C4 O4 C8 -159.37(17)
C5 C4 O4 C8 79.4(2)
C9 C8 O4 C4 179.24(18)
